data_2022521
loop_
_publ_author_name
'Grze\'skiewicz, Anita M.'
'Stefa\'nski, Tomasz'
'Dutkiewicz, Zbigniew'
'Kubicki, Maciej'

_publ_section_title
;
 Weak intermolecular interactions in a series of biologically active
 4'-methylthio-<i>trans</i>-stilbenes
;
_journal_coeditor_code WP3023
_journal_issue 2
_journal_name_full 'Acta Crystallographica Section C'
_journal_page_first
;
;
_journal_paper_doi 10.1107/S2053229622000420
_journal_volume 78
_journal_year 2022
_chemical_formula_moiety 'C17 H18 O2 S'
_chemical_formula_sum 'C17 H18 O2 S'
_chemical_formula_weight 286.37
_chemical_name_common
;
2,5-Dimethoxy-4'-methylsulfanyl-<i>trans</i>-stilbene
;
_chemical_name_systematic
;
1-[(<i>E</i>)-2-(2,5-Diethoxyphenyl)ethenyl]-4-(methylsulfanyl)benzene
;
_space_group_crystal_system orthorhombic
_space_group_IT_number 33
_space_group_name_Hall 'P 2c -2n'
_space_group_name_H-M_alt 'P n a 21'
_atom_sites_solution_hydrogens difmap
_audit_creation_method SHELXL-2013
_cell_angle_alpha 90
_cell_angle_beta 90
_cell_angle_gamma 90
_cell_formula_units_Z 4
_cell_length_a 18.4026(2)
_cell_length_b 10.90882(15)
_cell_length_c 7.37881(9)
_cell_measurement_reflns_used 21992
_cell_measurement_temperature 100.0(10)
_cell_measurement_theta_max 52.4600
_cell_measurement_theta_min 3.4970
_cell_volume 1481.30(3)
_computing_cell_refinement
;
CrysAlis PRO (Rigaku OD, 2021)
;
_computing_data_collection
;
CrysAlis PRO (Rigaku OD, 2021)
;
_computing_data_reduction
;
CrysAlis PRO (Rigaku OD, 2021))
;
_computing_molecular_graphics
;
Mercury (Macrae <i>et al.</i>,  2020)
;
_computing_publication_material
;
SHELXL2014 (Sheldrick, 2015b)
;
_computing_structure_refinement
;
SHELXL2014 (Sheldrick, 2015b)
;
_computing_structure_solution
;
SHELXT2014 (Sheldrick, 2015a)
;
_diffrn_ambient_temperature 100.0(10)
_diffrn_detector 'CCD plate'
_diffrn_detector_area_resol_mean 16.1544
_diffrn_measured_fraction_theta_full 0.999
_diffrn_measured_fraction_theta_max 0.999
_diffrn_measurement_device 'four-circle diffractometer'
_diffrn_measurement_device_type 'Rigaku OD Xcalibur Eos'
_diffrn_measurement_method '\w scans'
_diffrn_radiation_monochromator graphite
_diffrn_radiation_probe x-ray
_diffrn_radiation_type 'Mo K\a'
_diffrn_radiation_wavelength 0.71073
_diffrn_reflns_av_R_equivalents 0.0223
_diffrn_reflns_av_unetI/netI 0.0117
_diffrn_reflns_limit_h_max 24
_diffrn_reflns_limit_h_min -24
_diffrn_reflns_limit_k_max 14
_diffrn_reflns_limit_k_min -14
_diffrn_reflns_limit_l_max 9
_diffrn_reflns_limit_l_min -9
_diffrn_reflns_number 27179
_diffrn_reflns_theta_full 25.000
_diffrn_reflns_theta_max 27.998
_diffrn_reflns_theta_min 2.896
_diffrn_source 'fine-focus sealed X-ray tube'
_exptl_absorpt_coefficient_mu 0.217
_exptl_absorpt_correction_T_max 1.00000
_exptl_absorpt_correction_T_min 0.98264
_exptl_absorpt_correction_type multi-scan
_exptl_absorpt_process_details
;
(CrysAlis PRO; Rigaku OD, 2021)
;
_exptl_crystal_colour colourless
_exptl_crystal_density_diffrn 1.284
_exptl_crystal_description prism
_exptl_crystal_F_000 608
_exptl_crystal_size_max 0.3
_exptl_crystal_size_mid 0.25
_exptl_crystal_size_min 0.2
_refine_diff_density_max 0.263
_refine_diff_density_min -0.117
_refine_ls_abs_structure_details
;
Flack <i>x</i> determined using 550 quotients [(I+)-(I-)]/[(I+)+(I-)]
(Parsons <i>et al.</i>,  2013)
;
_refine_ls_abs_structure_Flack 0.007(15)
_refine_ls_extinction_method none
_refine_ls_goodness_of_fit_ref 1.047
_refine_ls_hydrogen_treatment refall
_refine_ls_matrix_type full
_refine_ls_number_parameters 253
_refine_ls_number_reflns 3587
_refine_ls_number_restraints 1
_refine_ls_restrained_S_all 1.046
_refine_ls_R_factor_all 0.0220
_refine_ls_R_factor_gt 0.0217
_refine_ls_shift/su_max 0.001
_refine_ls_shift/su_mean 0.000
_refine_ls_structure_factor_coef Fsqd
_refine_ls_weighting_details 'w=1/[\s^2^(Fo^2^)+(0.0405P)^2^+0.1865P] where P=(Fo^2^+2Fc^2^)/3'
_refine_ls_weighting_scheme calc
_refine_ls_wR_factor_gt 0.0594
_refine_ls_wR_factor_ref 0.0596
_reflns_number_gt 3533
_reflns_number_total 3587
_reflns_threshold_expression 'I > 2\s(I)'
_cod_data_source_file wp3023sup1.cif
_cod_data_source_block 4
_cod_database_code 2022521
_shelx_space_group_comment
;
The symmetry employed for this shelxl refinement is uniquely defined
by the following loop, which should always be used as a source of
symmetry information in preference to the above space-group names.
They are only intended as comments.
;
_shelxl_version_number .2013

loop_
_space_group_symop_operation_xyz
'x, y, z'
'-x, -y, z+1/2'
'x+1/2, -y+1/2, z'
'-x+1/2, y+1/2, z+1/2'

loop_
_atom_site_type_symbol
_atom_site_label
_atom_site_fract_x
_atom_site_fract_y
_atom_site_fract_z
_atom_site_U_iso_or_equiv
_atom_site_adp_type
_atom_site_calc_flag
_atom_site_occupancy
_atom_site_disorder_assembly
_atom_site_disorder_group
C C1 0.55026(7) 0.78259(12) 0.79729(18) 0.0134(2) Uani d 1 . .
C C2 0.59297(7) 0.83654(11) 0.9340(2) 0.0150(3) Uani d 1 . .
O O2 0.66614(5) 0.81187(10) 0.92580(18) 0.0193(2) Uani d 1 . .
C C21 0.70647(9) 0.83199(15) 1.0881(2) 0.0220(3) Uani d 1 . .
H H21A 0.7120(11) 0.9216(19) 1.108(3) 0.024(5) Uiso d 1 . .
H H21B 0.6844(13) 0.797(2) 1.190(3) 0.027(5) Uiso d 1 . .
H H21C 0.7530(13) 0.795(2) 1.066(3) 0.031(5) Uiso d 1 . .
C C3 0.56115(8) 0.90982(13) 1.0654(2) 0.0183(3) Uani d 1 . .
H H3 0.5896(11) 0.9493(19) 1.151(3) 0.023(5) Uiso d 1 . .
C C4 0.48616(8) 0.92908(12) 1.0663(2) 0.0183(3) Uani d 1 . .
H H4 0.4669(10) 0.9773(18) 1.155(3) 0.020(5) Uiso d 1 . .
C C5 0.44346(7) 0.87544(12) 0.9331(2) 0.0157(3) Uani d 1 . .
O O5 0.36918(5) 0.88816(9) 0.92010(17) 0.0210(2) Uani d 1 . .
C C51 0.33521(9) 0.96531(16) 1.0506(3) 0.0257(3) Uani d 1 . .
H H51A 0.2857(13) 0.964(2) 1.019(4) 0.033(6) Uiso d 1 . .
H H51B 0.3427(12) 0.937(2) 1.165(4) 0.032(6) Uiso d 1 . .
H H51C 0.3529(12) 1.049(2) 1.034(3) 0.024(5) Uiso d 1 . .
C C6 0.47558(7) 0.80296(12) 0.8002(2) 0.0144(2) Uani d 1 . .
H H6 0.4454(12) 0.768(2) 0.718(3) 0.027(5) Uiso d 1 . .
C C7 0.58401(7) 0.70371(12) 0.65996(19) 0.0138(2) Uani d 1 . .
H H7 0.6278(11) 0.6670(17) 0.688(3) 0.017(5) Uiso d 1 . .
C C8 0.55592(7) 0.68438(12) 0.4950(2) 0.0145(2) Uani d 1 . .
H H8 0.5135(10) 0.7270(17) 0.459(3) 0.017(4) Uiso d 1 . .
C C1' 0.58378(7) 0.59889(12) 0.35834(18) 0.0134(2) Uani d 1 . .
C C2' 0.55287(7) 0.59916(12) 0.1848(2) 0.0146(2) Uani d 1 . .
H H2' 0.5150(12) 0.6552(18) 0.160(3) 0.021(5) Uiso d 1 . .
C C3' 0.57660(7) 0.51901(12) 0.05134(19) 0.0149(3) Uani d 1 . .
H H3' 0.5562(10) 0.5212(16) -0.063(3) 0.016(4) Uiso d 1 . .
C C4' 0.63210(7) 0.43556(12) 0.08853(19) 0.0142(3) Uani d 1 . .
S S4' 0.65633(2) 0.33466(3) -0.08795(6) 0.01937(9) Uani d 1 . .
C C41' 0.71756(9) 0.22901(15) 0.0205(2) 0.0229(3) Uani d 1 . .
H H41A 0.7314(12) 0.170(2) -0.071(4) 0.034(6) Uiso d 1 . .
H H41B 0.7631(13) 0.268(2) 0.063(4) 0.034(6) Uiso d 1 . .
H H41C 0.6923(12) 0.1863(19) 0.119(3) 0.026(5) Uiso d 1 . .
C C5' 0.66359(8) 0.43384(13) 0.2607(2) 0.0166(3) Uani d 1 . .
H H5' 0.7022(11) 0.3804(18) 0.286(3) 0.019(4) Uiso d 1 . .
C C6' 0.63911(7) 0.51372(12) 0.3938(2) 0.0163(3) Uani d 1 . .
H H6' 0.6607(10) 0.5084(19) 0.511(3) 0.015(5) Uiso d 1 . .

loop_
_atom_site_aniso_label
_atom_site_aniso_U_11
_atom_site_aniso_U_22
_atom_site_aniso_U_33
_atom_site_aniso_U_12
_atom_site_aniso_U_13
_atom_site_aniso_U_23
C1 0.0156(6) 0.0123(5) 0.0122(6) 0.0000(4) 0.0005(5) 0.0002(4)
C2 0.0148(6) 0.0150(6) 0.0153(7) -0.0009(4) -0.0014(5) -0.0006(5)
O2 0.0136(4) 0.0280(5) 0.0164(5) 0.0005(4) -0.0036(4) -0.0041(5)
C21 0.0176(7) 0.0317(8) 0.0166(7) -0.0034(6) -0.0043(5) 0.0008(6)
C3 0.0204(7) 0.0177(6) 0.0168(7) -0.0016(5) -0.0021(5) -0.0044(5)
C4 0.0217(7) 0.0157(6) 0.0176(6) 0.0010(5) 0.0017(5) -0.0040(5)
C5 0.0148(5) 0.0142(5) 0.0182(7) 0.0002(4) 0.0018(5) 0.0001(5)
O5 0.0146(4) 0.0233(5) 0.0251(5) 0.0029(3) 0.0009(5) -0.0067(5)
C51 0.0195(7) 0.0281(8) 0.0294(9) 0.0048(6) 0.0052(6) -0.0075(7)
C6 0.0149(6) 0.0131(5) 0.0153(6) -0.0016(5) -0.0005(5) -0.0012(5)
C7 0.0125(6) 0.0140(6) 0.0149(6) -0.0004(5) 0.0007(5) -0.0003(5)
C8 0.0145(6) 0.0143(6) 0.0148(6) 0.0006(5) 0.0005(5) -0.0005(5)
C1' 0.0131(5) 0.0136(5) 0.0136(6) -0.0019(4) 0.0004(4) 0.0000(4)
C2' 0.0143(6) 0.0140(6) 0.0154(6) -0.0001(5) -0.0004(5) 0.0018(5)
C3' 0.0162(6) 0.0162(6) 0.0124(6) -0.0027(5) -0.0006(5) 0.0003(5)
C4' 0.0135(6) 0.0152(5) 0.0140(6) -0.0026(5) 0.0030(5) -0.0022(5)
S4' 0.01985(16) 0.02331(16) 0.01493(16) 0.00330(11) 0.00204(14) -0.00489(15)
C41' 0.0235(7) 0.0218(7) 0.0233(7) 0.0055(6) 0.0029(6) -0.0032(6)
C5' 0.0149(6) 0.0177(6) 0.0172(6) 0.0025(5) -0.0017(5) -0.0011(5)
C6' 0.0153(5) 0.0183(6) 0.0152(6) 0.0009(4) -0.0027(5) -0.0006(5)

loop_
_atom_type_symbol
_atom_type_description
_atom_type_scat_dispersion_real
_atom_type_scat_dispersion_imag
_atom_type_scat_source
C C 0.0033 0.0016 'International Tables Vol C Tables 4.2.6.8 and 6.1.1.4'
H H 0.0000 0.0000 'International Tables Vol C Tables 4.2.6.8 and 6.1.1.4'
O O 0.0106 0.0060 'International Tables Vol C Tables 4.2.6.8 and 6.1.1.4'
S S 0.1246 0.1234 'International Tables Vol C Tables 4.2.6.8 and 6.1.1.4'

loop_
_geom_angle_atom_site_label_1
_geom_angle_atom_site_label_2
_geom_angle_atom_site_label_3
_geom_angle_site_symmetry_1
_geom_angle_site_symmetry_3
_geom_angle
_geom_angle_publ_flag
C6 C1 C2 . . 118.26(12) ?
C6 C1 C7 . . 121.47(12) ?
C2 C1 C7 . . 120.24(12) ?
O2 C2 C3 . . 123.87(13) ?
O2 C2 C1 . . 115.71(13) ?
C3 C2 C1 . . 120.43(12) ?
C2 O2 C21 . . 116.29(13) ?
O2 C21 H21A . . 109.1(13) ?
O2 C21 H21B . . 112.5(14) ?
H21A C21 H21B . . 109.5(19) ?
O2 C21 H21C . . 105.0(15) ?
H21A C21 H21C . . 110.5(17) ?
H21B C21 H21C . . 110(2) ?
C2 C3 C4 . . 120.50(13) ?
C2 C3 H3 . . 120.5(13) ?
C4 C3 H3 . . 118.9(13) ?
C5 C4 C3 . . 119.53(13) ?
C5 C4 H4 . . 122.2(12) ?
C3 C4 H4 . . 118.3(12) ?
O5 C5 C4 . . 124.66(13) ?
O5 C5 C6 . . 115.46(12) ?
C4 C5 C6 . . 119.88(12) ?
C5 O5 C51 . . 116.65(12) ?
O5 C51 H51A . . 104.2(15) ?
O5 C51 H51B . . 111.3(15) ?
H51A C51 H51B . . 112(2) ?
O5 C51 H51C . . 108.9(13) ?
H51A C51 H51C . . 108.0(19) ?
H51B C51 H51C . . 112(2) ?
C5 C6 C1 . . 121.39(13) ?
C5 C6 H6 . . 116.9(14) ?
C1 C6 H6 . . 121.7(14) ?
C8 C7 C1 . . 123.83(13) ?
C8 C7 H7 . . 118.0(13) ?
C1 C7 H7 . . 118.1(13) ?
C7 C8 C1' . . 126.18(13) ?
C7 C8 H8 . . 119.9(12) ?
C1' C8 H8 . . 113.9(12) ?
C2' C1' C6' . . 117.82(13) ?
C2' C1' C8 . . 119.02(12) ?
C6' C1' C8 . . 123.14(13) ?
C3' C2' C1' . . 121.30(12) ?
C3' C2' H2' . . 120.2(13) ?
C1' C2' H2' . . 118.5(13) ?
C2' C3' C4' . . 120.13(13) ?
C2' C3' H3' . . 120.2(12) ?
C4' C3' H3' . . 119.7(12) ?
C3' C4' C5' . . 119.43(12) ?
C3' C4' S4' . . 116.57(11) ?
C5' C4' S4' . . 123.98(11) ?
C4' S4' C41' . . 103.29(7) ?
S4' C41' H41A . . 106.4(16) ?
S4' C41' H41B . . 113.6(13) ?
H41A C41' H41B . . 106.5(19) ?
S4' C41' H41C . . 109.7(13) ?
H41A C41' H41C . . 108.9(19) ?
H41B C41' H41C . . 111.4(19) ?
C6' C5' C4' . . 120.04(13) ?
C6' C5' H5' . . 119.9(13) ?
C4' C5' H5' . . 120.1(13) ?
C5' C6' C1' . . 121.26(14) ?
C5' C6' H6' . . 118.0(12) ?
C1' C6' H6' . . 120.7(12) ?

loop_
_geom_bond_atom_site_label_1
_geom_bond_atom_site_label_2
_geom_bond_site_symmetry_2
_geom_bond_distance
_geom_bond_publ_flag
C1 C6 . 1.3923(18) ?
C1 C2 . 1.4075(19) ?
C1 C7 . 1.4673(18) ?
C2 O2 . 1.3745(16) ?
C2 C3 . 1.387(2) ?
O2 C21 . 1.4261(18) ?
C21 H21A . 0.99(2) ?
C21 H21B . 0.94(2) ?
C21 H21C . 0.96(2) ?
C3 C4 . 1.396(2) ?
C3 H3 . 0.93(2) ?
C4 C5 . 1.388(2) ?
C4 H4 . 0.91(2) ?
C5 O5 . 1.3772(15) ?
C5 C6 . 1.3914(19) ?
O5 C51 . 1.4234(19) ?
C51 H51A . 0.94(2) ?
C51 H51B . 0.91(3) ?
C51 H51C . 0.98(2) ?
C6 H6 . 0.91(2) ?
C7 C8 . 1.339(2) ?
C7 H7 . 0.92(2) ?
C8 C1' . 1.4659(19) ?
C8 H8 . 0.947(19) ?
C1' C2' . 1.4011(19) ?
C1' C6' . 1.4032(18) ?
C2' C3' . 1.3875(19) ?
C2' H2' . 0.94(2) ?
C3' C4' . 1.3954(19) ?
C3' H3' . 0.92(2) ?
C4' C5' . 1.396(2) ?
C4' S4' . 1.7623(14) ?
S4' C41' . 1.7996(16) ?
C41' H41A . 0.97(3) ?
C41' H41B . 0.99(2) ?
C41' H41C . 0.98(2) ?
C5' C6' . 1.388(2) ?
C5' H5' . 0.94(2) ?
C6' H6' . 0.95(2) ?

loop_
_geom_torsion_atom_site_label_1
_geom_torsion_atom_site_label_2
_geom_torsion_atom_site_label_3
_geom_torsion_atom_site_label_4
_geom_torsion_site_symmetry_1
_geom_torsion_site_symmetry_2
_geom_torsion_site_symmetry_3
_geom_torsion_site_symmetry_4
_geom_torsion
_geom_torsion_publ_flag
C6 C1 C2 O2 . . . . 179.10(12) ?
C7 C1 C2 O2 . . . . 1.17(19) ?
C6 C1 C2 C3 . . . . -1.2(2) ?
C7 C1 C2 C3 . . . . -179.14(13) ?
C3 C2 O2 C21 . . . . 19.15(19) ?
C1 C2 O2 C21 . . . . -161.18(13) ?
O2 C2 C3 C4 . . . . -179.02(13) ?
C1 C2 C3 C4 . . . . 1.3(2) ?
C2 C3 C4 C5 . . . . -0.7(2) ?
C3 C4 C5 O5 . . . . -179.85(13) ?
C3 C4 C5 C6 . . . . 0.1(2) ?
C4 C5 O5 C51 . . . . 2.1(2) ?
C6 C5 O5 C51 . . . . -177.87(13) ?
O5 C5 C6 C1 . . . . 179.95(12) ?
C4 C5 C6 C1 . . . . 0.0(2) ?
C2 C1 C6 C5 . . . . 0.5(2) ?
C7 C1 C6 C5 . . . . 178.46(12) ?
C6 C1 C7 C8 . . . . 26.8(2) ?
C2 C1 C7 C8 . . . . -155.35(14) ?
C1 C7 C8 C1' . . . . -174.48(13) ?
C7 C8 C1' C2' . . . . -173.07(13) ?
C7 C8 C1' C6' . . . . 8.6(2) ?
C6' C1' C2' C3' . . . . -0.75(19) ?
C8 C1' C2' C3' . . . . -179.15(12) ?
C1' C2' C3' C4' . . . . 0.3(2) ?
C2' C3' C4' C5' . . . . -0.23(19) ?
C2' C3' C4' S4' . . . . 178.10(10) ?
C3' C4' S4' C41' . . . . -171.46(11) ?
C5' C4' S4' C41' . . . . 6.79(14) ?
C3' C4' C5' C6' . . . . 0.7(2) ?
S4' C4' C5' C6' . . . . -177.47(11) ?
C4' C5' C6' C1' . . . . -1.3(2) ?
C2' C1' C6' C5' . . . . 1.3(2) ?
C8 C1' C6' C5' . . . . 179.59(13) ?

_cod_database_fobs_code 2022521
